data_7710971
loop_
_publ_author_name
'Chandel, Dolly'
'Pal, Chandrani'
'Saha, Bapan'
'Ikbal, Sk Asif'
'Rath, Sankar Prasad'

_publ_section_title
;
 Induction and Rationalization of Supramolecular Chirality in
 Highly-Flexible Zn(II)porphyrin Dimer: Structural, Spectroscopic and
 Theoretical Investigations
;
_journal_name_full 'Dalton Transactions'
_journal_paper_doi 10.1039/D2DT01745H
_journal_year 2022
_chemical_formula_sum 'C91 H121 Cl3 N11 O2 Zn2'
_chemical_formula_weight 1638.07
_space_group_crystal_system triclinic
_space_group_IT_number 2
_space_group_name_Hall '-P 1'
_space_group_name_H-M_alt 'P -1'
_atom_sites_solution_hydrogens geom
_audit_creation_method SHELXL-2018/3
_audit_update_record
;
2022-08-03 deposited with the CCDC.	2022-08-15 downloaded from the CCDC.
;
_cell_angle_alpha 89.413(5)
_cell_angle_beta 82.566(5)
_cell_angle_gamma 75.912(5)
_cell_formula_units_Z 2
_cell_length_a 13.081(5)
_cell_length_b 13.646(5)
_cell_length_c 24.542(5)
_cell_measurement_reflns_used 999
_cell_measurement_temperature 100(2)
_cell_measurement_theta_max 27.5
_cell_measurement_theta_min 2.5
_cell_volume 4212(2)
_computing_cell_refinement 'Bruker SAINT'
_computing_data_collection 'Bruker APEX'
_computing_data_reduction 'Bruker SAINT'
_computing_molecular_graphics 'SHELXL 5.1, XP (Sheldrick, 1994)'
_computing_publication_material SHELXL-97
_computing_structure_refinement 'SHELXL-2018/3 (Sheldrick, 2018)'
_computing_structure_solution 'SHELXS-97 (Sheldrick, 2008)'
_diffrn_ambient_temperature 100(2)
_diffrn_measured_fraction_theta_full 0.986
_diffrn_measured_fraction_theta_max 0.982
_diffrn_measurement_device_type 'Bruker SMART APEX'
_diffrn_measurement_method \w
_diffrn_radiation_type MoK\a
_diffrn_radiation_wavelength 0.71069
_diffrn_reflns_av_R_equivalents 0.0562
_diffrn_reflns_av_unetI/netI 0.1202
_diffrn_reflns_Laue_measured_fraction_full 0.986
_diffrn_reflns_Laue_measured_fraction_max 0.982
_diffrn_reflns_limit_h_max 15
_diffrn_reflns_limit_h_min -15
_diffrn_reflns_limit_k_max 14
_diffrn_reflns_limit_k_min -16
_diffrn_reflns_limit_l_max 24
_diffrn_reflns_limit_l_min -29
_diffrn_reflns_number 23176
_diffrn_reflns_point_group_measured_fraction_full 0.986
_diffrn_reflns_point_group_measured_fraction_max 0.982
_diffrn_reflns_theta_full 25.000
_diffrn_reflns_theta_max 25.500
_diffrn_reflns_theta_min 1.674
_diffrn_source 'fine-focus sealed tube'
_exptl_absorpt_coefficient_mu 0.720
_exptl_absorpt_correction_T_max 0.917
_exptl_absorpt_correction_T_min 0.870
_exptl_absorpt_correction_type multi-scan
_exptl_absorpt_process_details 'SADABS 2.05 (Sheldrick, 2002)'
_exptl_crystal_colour 'dark red'
_exptl_crystal_density_diffrn 1.291
_exptl_crystal_description block
_exptl_crystal_F_000 1742
_exptl_crystal_size_max 0.220
_exptl_crystal_size_mid 0.160
_exptl_crystal_size_min 0.120
_refine_diff_density_max 0.737
_refine_diff_density_min -0.911
_refine_diff_density_rms 0.106
_refine_ls_extinction_method none
_refine_ls_goodness_of_fit_ref 1.035
_refine_ls_hydrogen_treatment constr
_refine_ls_matrix_type full
_refine_ls_number_parameters 1043
_refine_ls_number_reflns 15413
_refine_ls_number_restraints 12
_refine_ls_restrained_S_all 1.035
_refine_ls_R_factor_all 0.1268
_refine_ls_R_factor_gt 0.0724
_refine_ls_shift/su_max 0.001
_refine_ls_shift/su_mean 0.000
_refine_ls_structure_factor_coef Fsqd
_refine_ls_weighting_details 'w=1/[\s^2^(Fo^2^)+(0.0635P)^2^+8.3309P] where P=(Fo^2^+2Fc^2^)/3'
_refine_ls_weighting_scheme calc
_refine_ls_wR_factor_gt 0.1512
_refine_ls_wR_factor_ref 0.1930
_reflns_Friedel_coverage 0.000
_reflns_number_gt 9534
_reflns_number_total 15413
_reflns_threshold_expression 'I > 2\s(I)'
_cod_data_source_file d2dt01745h2.cif
_cod_data_source_block shelx_CCDC2
_cod_database_code 7710971
_shelx_shelxl_version_number 2018/3
_shelx_space_group_comment
;
The symmetry employed for this shelxl refinement is uniquely defined
by the following loop, which should always be used as a source of
symmetry information in preference to the above space-group names.
They are only intended as comments.
;
_shelx_estimated_absorpt_t_min 0.858
_shelx_estimated_absorpt_t_max 0.919

loop_
_space_group_symop_operation_xyz
'x, y, z'
'-x, -y, -z'

loop_
_atom_site_label
_atom_site_type_symbol
_atom_site_fract_x
_atom_site_fract_y
_atom_site_fract_z
_atom_site_U_iso_or_equiv
_atom_site_adp_type
_atom_site_occupancy
_atom_site_site_symmetry_order
_atom_site_calc_flag
_atom_site_refinement_flags_posn
_atom_site_refinement_flags_adp
_atom_site_refinement_flags_occupancy
_atom_site_disorder_assembly
_atom_site_disorder_group
Zn1 Zn 0.23318(5) -0.03198(5) 0.68272(2) 0.01937(17) Uani 1 1 d . . . . .
Zn2 Zn 0.16344(5) 0.43962(5) 0.76065(2) 0.01904(17) Uani 1 1 d . . . . .
N1 N 0.1539(3) 0.0436(3) 0.75504(17) 0.0186(10) Uani 1 1 d . . . . .
N2 N 0.1165(3) 0.0519(3) 0.63941(17) 0.0203(10) Uani 1 1 d . . . . .
N3 N 0.3298(3) -0.0603(3) 0.60676(17) 0.0200(10) Uani 1 1 d . . . . .
N4 N 0.3688(3) -0.0600(3) 0.72193(17) 0.0189(10) Uani 1 1 d . . . . .
N5 N 0.2691(3) 0.1314(3) 0.90197(17) 0.0197(10) Uani 1 1 d . . . . .
H5A H 0.245472 0.154002 0.871107 0.024 Uiso 1 1 calc R U . . .
N6 N 0.0742(3) 0.4104(3) 0.83364(17) 0.0208(10) Uani 1 1 d . . . . .
N7 N 0.0230(3) 0.5064(3) 0.72856(17) 0.0191(10) Uani 1 1 d . . . . .
N8 N 0.2394(3) 0.5181(3) 0.70189(17) 0.0180(10) Uani 1 1 d . . . . .
N9 N 0.2914(3) 0.4195(3) 0.80542(17) 0.0187(10) Uani 1 1 d . . . . .
N10 N 0.1917(4) -0.1745(4) 0.6977(2) 0.0344(13) Uani 1 1 d . . . . .
C1S C 0.0953(8) -0.2037(9) 0.7161(4) 0.025(3) Uani 0.569(10) 1 d . U P A 1
H1SA H 0.105943 -0.277349 0.707694 0.029 Uiso 0.569(10) 1 calc R U P A 1
C2S C 0.0687(8) -0.1856(8) 0.7783(5) 0.029(3) Uani 0.569(10) 1 d . . P A 1
H2SA H 0.032684 -0.113755 0.786707 0.035 Uiso 0.569(10) 1 calc R U P A 1
H2SB H 0.134551 -0.202508 0.795939 0.035 Uiso 0.569(10) 1 calc R U P A 1
C3S C -0.0132(19) -0.2612(18) 0.8027(10) 0.071(7) Uani 0.569(10) 1 d . . P A 1
H3SA H -0.020370 -0.261115 0.842954 0.107 Uiso 0.569(10) 1 calc R U P A 1
H3SB H 0.017167 -0.330278 0.788297 0.107 Uiso 0.569(10) 1 calc R U P A 1
H3SC H -0.083351 -0.235389 0.790830 0.107 Uiso 0.569(10) 1 calc R U P A 1
C4S C 0.0036(10) -0.1437(9) 0.6872(7) 0.031(3) Uani 0.569(10) 1 d . . P A 1
H4SA H -0.060684 -0.169290 0.697570 0.037 Uiso 0.569(10) 1 calc R U P A 1
H4SB H -0.013196 -0.071420 0.698345 0.037 Uiso 0.569(10) 1 calc R U P A 1
O1S O 0.0347(7) -0.1547(7) 0.6291(3) 0.053(3) Uani 0.569(10) 1 d . . P A 1
H1SB H -0.014740 -0.121424 0.612775 0.080 Uiso 0.569(10) 1 calc R U P A 1
C1SA C 0.0828(10) -0.1627(11) 0.7391(7) 0.020(3) Uiso 0.431(10) 1 d . . P A 2
H1SC H 0.080614 -0.110155 0.767608 0.024 Uiso 0.431(10) 1 calc R U P A 2
C2SA C 0.0795(11) -0.2619(12) 0.7687(6) 0.034(4) Uiso 0.431(10) 1 d . . P A 2
H2SC H 0.140749 -0.284185 0.789573 0.040 Uiso 0.431(10) 1 calc R U P A 2
H2SD H 0.079087 -0.316297 0.742441 0.040 Uiso 0.431(10) 1 calc R U P A 2
C3SA C -0.028(2) -0.232(2) 0.8082(12) 0.037(6) Uiso 0.431(10) 1 d . . P A 2
H3SD H -0.045551 -0.292521 0.824144 0.055 Uiso 0.431(10) 1 calc R U P A 2
H3SE H -0.084777 -0.196365 0.787504 0.055 Uiso 0.431(10) 1 calc R U P A 2
H3SF H -0.020814 -0.186838 0.837753 0.055 Uiso 0.431(10) 1 calc R U P A 2
C4SA C -0.015(2) -0.128(2) 0.7102(10) 0.060(9) Uiso 0.431(10) 1 d . . P A 2
H4SC H -0.079417 -0.124970 0.736578 0.072 Uiso 0.431(10) 1 calc R U P A 2
H4SD H -0.017806 -0.059561 0.695784 0.072 Uiso 0.431(10) 1 calc R U P A 2
O1SA O -0.0107(9) -0.1977(9) 0.6653(5) 0.049(4) Uiso 0.431(10) 1 d . . P A 2
H1SD H -0.064182 -0.177188 0.648905 0.073 Uiso 0.431(10) 1 calc R U P A 2
N11 N 0.1843(4) 0.2885(4) 0.7279(2) 0.0315(12) Uani 1 1 d . . . . .
H11A H 0.198716 0.247058 0.756668 0.038 Uiso 1 1 calc R U . . .
H11B H 0.118647 0.285277 0.720738 0.038 Uiso 1 1 calc R U . . .
C5S C 0.2586(5) 0.2374(5) 0.6802(3) 0.0368(16) Uani 1 1 d . . . . .
C6S C 0.2554(9) 0.2966(6) 0.6291(4) 0.040(3) Uani 0.709(10) 1 d . . P B 4
H6SA H 0.311638 0.260569 0.600238 0.048 Uiso 0.709(10) 1 calc R U P B 4
H6SB H 0.268995 0.363272 0.636206 0.048 Uiso 0.709(10) 1 calc R U P B 4
C7S C 0.1466(8) 0.3112(7) 0.6094(4) 0.040(3) Uani 0.709(10) 1 d . U P B 4
H7SA H 0.146763 0.345941 0.574218 0.060 Uiso 0.709(10) 1 calc R U P B 4
H7SB H 0.091799 0.351810 0.636659 0.060 Uiso 0.709(10) 1 calc R U P B 4
H7SC H 0.131538 0.245099 0.604539 0.060 Uiso 0.709(10) 1 calc R U P B 4
C8S C 0.3739(9) 0.2247(9) 0.7000(5) 0.054(3) Uani 0.709(10) 1 d . . P B 4
H8SA H 0.429058 0.183974 0.672157 0.064 Uiso 0.709(10) 1 calc R U P B 4
H8SB H 0.388731 0.292079 0.702926 0.064 Uiso 0.709(10) 1 calc R U P B 4
O2S O 0.3793(7) 0.1758(6) 0.7527(4) 0.070(3) Uani 0.709(10) 1 d . . P B 4
H2SE H 0.439663 0.170917 0.762277 0.106 Uiso 0.709(10) 1 calc R U P B 4
C6SA C 0.3578(18) 0.2492(17) 0.6692(10) 0.027(6) Uiso 0.291(10) 1 d . . P B 3
H6SC H 0.356447 0.321992 0.670018 0.032 Uiso 0.291(10) 1 calc R U P B 3
H6SD H 0.389089 0.221595 0.631939 0.032 Uiso 0.291(10) 1 calc R U P B 3
C7SA C 0.428(2) 0.193(2) 0.7125(13) 0.046(8) Uiso 0.291(10) 1 d . . P B 3
H7SD H 0.503019 0.181626 0.697803 0.070 Uiso 0.291(10) 1 calc R U P B 3
H7SE H 0.410474 0.128066 0.720665 0.070 Uiso 0.291(10) 1 calc R U P B 3
H7SF H 0.413312 0.234550 0.746344 0.070 Uiso 0.291(10) 1 calc R U P B 3
C8SA C 0.176(2) 0.2949(18) 0.6338(10) 0.033(6) Uiso 0.291(10) 1 d . . P B 3
H8SC H 0.102125 0.289759 0.645836 0.039 Uiso 0.291(10) 1 calc R U P B 3
H8SD H 0.175979 0.367240 0.630925 0.039 Uiso 0.291(10) 1 calc R U P B 3
O2SA O 0.2127(12) 0.2469(12) 0.5849(6) 0.042(5) Uiso 0.291(10) 1 d . . P B 3
H2SF H 0.173790 0.273298 0.561349 0.063 Uiso 0.291(10) 1 calc R U P B 3
C1 C 0.1782(4) 0.0182(4) 0.8076(2) 0.0193(12) Uani 1 1 d . . . . .
C2 C 0.0813(4) 0.0518(4) 0.8473(2) 0.0226(12) Uani 1 1 d . . . . .
C3 C 0.0049(4) 0.1023(4) 0.8177(2) 0.0196(12) Uani 1 1 d . . . . .
C4 C 0.0492(4) 0.0956(4) 0.7611(2) 0.0183(11) Uani 1 1 d . . . . .
C5 C -0.0101(4) 0.1308(4) 0.7179(2) 0.0218(12) Uani 1 1 d . . . . .
H5B H -0.079301 0.172641 0.728326 0.026 Uiso 1 1 calc R U . . .
C6 C 0.0202(4) 0.1118(4) 0.6620(2) 0.0218(12) Uani 1 1 d . . . . .
C7 C -0.0456(4) 0.1483(4) 0.6192(2) 0.0235(13) Uani 1 1 d . . . . .
C8 C 0.0117(4) 0.1110(4) 0.5709(2) 0.0206(12) Uani 1 1 d . . . . .
C9 C 0.1134(4) 0.0503(4) 0.5835(2) 0.0179(11) Uani 1 1 d . . . . .
C10 C 0.1961(4) -0.0010(4) 0.5454(2) 0.0202(12) Uani 1 1 d . . . . .
H10A H 0.182154 -0.001595 0.508428 0.024 Uiso 1 1 calc R U . . .
C11 C 0.2980(4) -0.0519(4) 0.5557(2) 0.0204(12) Uani 1 1 d . . . . .
C12 C 0.3886(4) -0.0904(4) 0.5142(2) 0.0227(12) Uani 1 1 d . . . . .
C13 C 0.4759(4) -0.1187(4) 0.5411(2) 0.0223(12) Uani 1 1 d . . . . .
C14 C 0.4384(4) -0.0975(4) 0.5988(2) 0.0236(13) Uani 1 1 d . . . . .
C15 C 0.5028(4) -0.1077(4) 0.6404(2) 0.0230(12) Uani 1 1 d . . . . .
H15A H 0.576969 -0.132441 0.629472 0.028 Uiso 1 1 calc R U . . .
C16 C 0.4714(4) -0.0858(4) 0.6961(2) 0.0203(12) Uani 1 1 d . . . . .
C17 C 0.5457(4) -0.0898(4) 0.7352(2) 0.0248(13) Uani 1 1 d . . . . .
C18 C 0.4881(4) -0.0712(4) 0.7862(2) 0.0243(13) Uani 1 1 d . . . . .
C19 C 0.3746(4) -0.0514(4) 0.7776(2) 0.0210(12) Uani 1 1 d . . . . .
C20 C 0.2837(4) -0.0269(4) 0.8179(2) 0.0227(12) Uani 1 1 d . . . . .
C21 C 0.0590(4) 0.0324(4) 0.9080(2) 0.0243(13) Uani 1 1 d . . . . .
H21A H 0.122502 0.034132 0.925654 0.029 Uiso 1 1 calc R U . . .
H21B H -0.000457 0.087535 0.924840 0.029 Uiso 1 1 calc R U . . .
C22 C 0.0310(5) -0.0678(5) 0.9199(3) 0.0422(17) Uani 1 1 d . . . . .
H22A H 0.018676 -0.075962 0.959760 0.063 Uiso 1 1 calc R U . . .
H22B H 0.089777 -0.122945 0.903774 0.063 Uiso 1 1 calc R U . . .
H22C H -0.033482 -0.069139 0.903914 0.063 Uiso 1 1 calc R U . . .
C23 C -0.1111(4) 0.1506(4) 0.8376(2) 0.0263(13) Uani 1 1 d . . . . .
H23A H -0.132466 0.215877 0.819090 0.032 Uiso 1 1 calc R U . . .
H23B H -0.119221 0.164915 0.877568 0.032 Uiso 1 1 calc R U . . .
C24 C -0.1849(5) 0.0845(5) 0.8265(2) 0.0350(15) Uani 1 1 d . . . . .
H24A H -0.258506 0.119579 0.839883 0.053 Uiso 1 1 calc R U . . .
H24B H -0.165681 0.020604 0.845675 0.053 Uiso 1 1 calc R U . . .
H24C H -0.178074 0.070861 0.786933 0.053 Uiso 1 1 calc R U . . .
C25 C -0.1542(4) 0.2191(4) 0.6293(2) 0.0304(14) Uani 1 1 d . . . . .
H25A H -0.195949 0.194233 0.660653 0.037 Uiso 1 1 calc R U . . .
H25B H -0.190696 0.217595 0.596557 0.037 Uiso 1 1 calc R U . . .
C26 C -0.1537(5) 0.3274(5) 0.6417(3) 0.0469(19) Uani 1 1 d . . . . .
H26A H -0.226651 0.369452 0.645668 0.070 Uiso 1 1 calc R U . . .
H26B H -0.110754 0.352266 0.611420 0.070 Uiso 1 1 calc R U . . .
H26C H -0.123251 0.330674 0.675853 0.070 Uiso 1 1 calc R U . . .
C27 C -0.0175(4) 0.1364(4) 0.5141(2) 0.0245(13) Uani 1 1 d . . . . .
H27A H -0.095436 0.147856 0.515164 0.029 Uiso 1 1 calc R U . . .
H27B H 0.016648 0.078088 0.488911 0.029 Uiso 1 1 calc R U . . .
C28 C 0.0162(5) 0.2291(5) 0.4918(3) 0.0392(16) Uani 1 1 d . . . . .
H28A H -0.001748 0.240555 0.454306 0.059 Uiso 1 1 calc R U . . .
H28B H 0.093087 0.218792 0.491359 0.059 Uiso 1 1 calc R U . . .
H28C H -0.020992 0.288007 0.515226 0.059 Uiso 1 1 calc R U . . .
C29 C 0.3858(5) -0.1002(4) 0.4531(2) 0.0270(13) Uani 1 1 d . . . . .
H29A H 0.442995 -0.072636 0.433123 0.032 Uiso 1 1 calc R U . . .
H29B H 0.317050 -0.058749 0.444019 0.032 Uiso 1 1 calc R U . . .
C30 C 0.3995(5) -0.2081(4) 0.4334(2) 0.0324(14) Uani 1 1 d . . . . .
H30A H 0.392989 -0.208815 0.394068 0.049 Uiso 1 1 calc R U . . .
H30B H 0.344445 -0.236654 0.453791 0.049 Uiso 1 1 calc R U . . .
H30C H 0.469794 -0.248444 0.439549 0.049 Uiso 1 1 calc R U . . .
C31 C 0.5900(4) -0.1599(4) 0.5167(2) 0.0267(13) Uani 1 1 d . . . . .
H31A H 0.635007 -0.123187 0.533558 0.032 Uiso 1 1 calc R U . . .
H31B H 0.596880 -0.146649 0.476844 0.032 Uiso 1 1 calc R U . . .
C32 C 0.6313(4) -0.2723(4) 0.5248(2) 0.0306(14) Uani 1 1 d . . . . .
H32A H 0.704279 -0.294640 0.506269 0.046 Uiso 1 1 calc R U . . .
H32B H 0.585984 -0.309298 0.509236 0.046 Uiso 1 1 calc R U . . .
H32C H 0.630295 -0.285595 0.564176 0.046 Uiso 1 1 calc R U . . .
C33 C 0.6628(4) -0.1016(5) 0.7197(2) 0.0290(14) Uani 1 1 d . . . . .
H33A H 0.690820 -0.159492 0.693473 0.035 Uiso 1 1 calc R U . . .
H33B H 0.698691 -0.117269 0.752950 0.035 Uiso 1 1 calc R U . . .
C34 C 0.6900(5) -0.0072(5) 0.6936(3) 0.0369(16) Uani 1 1 d . . . . .
H34A H 0.767123 -0.019770 0.683579 0.055 Uiso 1 1 calc R U . . .
H34B H 0.665395 0.049763 0.719892 0.055 Uiso 1 1 calc R U . . .
H34C H 0.654832 0.008738 0.660535 0.055 Uiso 1 1 calc R U . . .
C35 C 0.5370(4) -0.0580(5) 0.8370(2) 0.0289(14) Uani 1 1 d . . . . .
H35A H 0.610270 -0.101419 0.833391 0.035 Uiso 1 1 calc R U . . .
H35B H 0.495561 -0.080635 0.869196 0.035 Uiso 1 1 calc R U . . .
C36 C 0.5403(5) 0.0507(5) 0.8467(2) 0.0364(16) Uani 1 1 d . . . . .
H36A H 0.573820 0.055244 0.879773 0.055 Uiso 1 1 calc R U . . .
H36B H 0.467716 0.093617 0.851710 0.055 Uiso 1 1 calc R U . . .
H36C H 0.581493 0.073377 0.815000 0.055 Uiso 1 1 calc R U . . .
C37 C 0.2980(4) -0.0530(4) 0.8769(2) 0.0243(13) Uani 1 1 d . . . . .
H37A H 0.238139 -0.081214 0.892871 0.029 Uiso 1 1 calc R U . . .
H37B H 0.364016 -0.107104 0.876809 0.029 Uiso 1 1 calc R U . . .
C38 C 0.3039(4) 0.0307(4) 0.9137(2) 0.0206(12) Uani 1 1 d . . . . .
C39 C 0.3333(4) 0.0261(4) 0.9665(2) 0.0184(12) Uani 1 1 d . . . . .
C40 C 0.3695(4) -0.0707(4) 0.9960(2) 0.0244(13) Uani 1 1 d . . . . .
H40A H 0.415942 -0.060126 1.023052 0.029 Uiso 1 1 calc R U . . .
H40B H 0.411809 -0.123457 0.969165 0.029 Uiso 1 1 calc R U . . .
C41 C 0.2761(5) -0.1069(5) 1.0256(3) 0.0356(16) Uani 1 1 d . . . . .
H41A H 0.302849 -0.167753 1.046076 0.053 Uiso 1 1 calc R U . . .
H41B H 0.232948 -0.122459 0.998607 0.053 Uiso 1 1 calc R U . . .
H41C H 0.232415 -0.053750 1.051147 0.053 Uiso 1 1 calc R U . . .
C42 C 0.3175(4) 0.1274(4) 0.9855(2) 0.0176(11) Uani 1 1 d . . . . .
C43 C 0.3383(4) 0.1615(4) 1.0404(2) 0.0258(13) Uani 1 1 d . . . . .
H43A H 0.370713 0.219857 1.034793 0.031 Uiso 1 1 calc R U . . .
H43B H 0.390259 0.106138 1.055480 0.031 Uiso 1 1 calc R U . . .
C44 C 0.2389(5) 0.1918(5) 1.0823(2) 0.0338(15) Uani 1 1 d . . . . .
H44A H 0.257031 0.217787 1.115897 0.051 Uiso 1 1 calc R U . . .
H44B H 0.210112 0.132672 1.090901 0.051 Uiso 1 1 calc R U . . .
H44C H 0.185515 0.244354 1.067032 0.051 Uiso 1 1 calc R U . . .
C45 C 0.2764(4) 0.1914(4) 0.9449(2) 0.0168(11) Uani 1 1 d . . . . .
C46 C 0.2441(4) 0.3033(4) 0.9451(2) 0.0216(12) Uani 1 1 d . . . . .
H46A H 0.302065 0.329747 0.956804 0.026 Uiso 1 1 calc R U . . .
H46B H 0.180693 0.326341 0.972723 0.026 Uiso 1 1 calc R U . . .
C51 C 0.1103(4) 0.3683(4) 0.8810(2) 0.0204(12) Uani 1 1 d . . . . .
C52 C 0.0191(4) 0.3490(4) 0.9180(2) 0.0213(12) Uani 1 1 d . . . . .
C53 C -0.0681(4) 0.3833(4) 0.8925(2) 0.0221(12) Uani 1 1 d . . . . .
C54 C -0.0328(4) 0.4210(4) 0.8398(2) 0.0213(12) Uani 1 1 d . . . . .
C55 C -0.1017(4) 0.4608(4) 0.8011(2) 0.0216(12) Uani 1 1 d . . . . .
H55A H -0.174142 0.459709 0.810843 0.026 Uiso 1 1 calc R U . . .
C56 C -0.0767(4) 0.5014(4) 0.7505(2) 0.0189(12) Uani 1 1 d . . . . .
C57 C -0.1538(4) 0.5478(4) 0.7140(2) 0.0210(12) Uani 1 1 d . . . . .
C58 C -0.0980(4) 0.5797(4) 0.6700(2) 0.0241(13) Uani 1 1 d . . . . .
C59 C 0.0132(4) 0.5536(4) 0.6796(2) 0.0231(13) Uani 1 1 d . . . . .
C60 C 0.0965(4) 0.5777(4) 0.6452(2) 0.0191(12) Uani 1 1 d . . . . .
H60A H 0.080803 0.605960 0.610839 0.023 Uiso 1 1 calc R U . . .
C61 C 0.2004(4) 0.5644(4) 0.6564(2) 0.0220(12) Uani 1 1 d . . . . .
C62 C 0.2823(4) 0.6020(4) 0.6229(2) 0.0216(12) Uani 1 1 d . . . . .
C63 C 0.3699(4) 0.5796(4) 0.6497(2) 0.0203(12) Uani 1 1 d . . . . .
C64 C 0.3428(4) 0.5254(4) 0.6985(2) 0.0178(11) Uani 1 1 d . . . . .
C65 C 0.4103(4) 0.4844(4) 0.7362(2) 0.0212(12) Uani 1 1 d . . . . .
H65A H 0.480765 0.492506 0.728470 0.025 Uiso 1 1 calc R U . . .
C66 C 0.3889(4) 0.4325(4) 0.7841(2) 0.0204(12) Uani 1 1 d . . . . .
C67 C 0.4679(4) 0.3878(4) 0.8191(2) 0.0211(12) Uani 1 1 d . . . . .
C68 C 0.4170(4) 0.3484(4) 0.8629(2) 0.0217(12) Uani 1 1 d . . . . .
C69 C 0.3039(4) 0.3710(4) 0.8546(2) 0.0183(12) Uani 1 1 d . . . . .
C70 C 0.2187(4) 0.3488(4) 0.8902(2) 0.0205(12) Uani 1 1 d . . . . .
C71 C 0.0119(5) 0.2971(5) 0.9738(2) 0.0299(14) Uani 1 1 d . . . . .
H71A H -0.045052 0.260327 0.975699 0.036 Uiso 1 1 calc R U . . .
H71B H 0.079736 0.246633 0.976082 0.036 Uiso 1 1 calc R U . . .
C72 C -0.0109(5) 0.3695(5) 1.0230(2) 0.0377(16) Uani 1 1 d . . . . .
H72A H -0.014146 0.331391 1.056963 0.057 Uiso 1 1 calc R U . . .
H72B H -0.079018 0.418570 1.021716 0.057 Uiso 1 1 calc R U . . .
H72C H 0.045909 0.405166 1.021966 0.057 Uiso 1 1 calc R U . . .
C73 C -0.1820(4) 0.3896(4) 0.9132(2) 0.0245(13) Uani 1 1 d . . . . .
H73A H -0.185444 0.339892 0.942622 0.029 Uiso 1 1 calc R U . . .
H73B H -0.216849 0.370546 0.882864 0.029 Uiso 1 1 calc R U . . .
C74 C -0.2444(4) 0.4946(5) 0.9358(2) 0.0345(15) Uani 1 1 d . . . . .
H74A H -0.319157 0.494118 0.946524 0.052 Uiso 1 1 calc R U . . .
H74B H -0.239591 0.544856 0.907453 0.052 Uiso 1 1 calc R U . . .
H74C H -0.214465 0.511741 0.968007 0.052 Uiso 1 1 calc R U . . .
C75 C -0.2723(4) 0.5589(5) 0.7251(2) 0.0323(15) Uani 1 1 d . . . . .
H75A H -0.285783 0.493062 0.736708 0.039 Uiso 1 1 calc R U . . .
H75B H -0.303224 0.576732 0.690481 0.039 Uiso 1 1 calc R U . . .
C76 C -0.3283(5) 0.6389(5) 0.7691(3) 0.0482(19) Uani 1 1 d . . . . .
H76A H -0.405480 0.649484 0.770452 0.072 Uiso 1 1 calc R U . . .
H76B H -0.308402 0.702524 0.760140 0.072 Uiso 1 1 calc R U . . .
H76C H -0.307208 0.616227 0.804870 0.072 Uiso 1 1 calc R U . . .
C77 C -0.1371(4) 0.6321(4) 0.6193(2) 0.0266(13) Uani 1 1 d . . . . .
H77A H -0.104665 0.690068 0.611827 0.032 Uiso 1 1 calc R U . . .
H77B H -0.215107 0.659090 0.626727 0.032 Uiso 1 1 calc R U . . .
C78 C -0.1113(5) 0.5631(5) 0.5684(2) 0.0313(14) Uani 1 1 d . . . . .
H78A H -0.132049 0.602858 0.536324 0.047 Uiso 1 1 calc R U . . .
H78B H -0.150399 0.510240 0.573647 0.047 Uiso 1 1 calc R U . . .
H78C H -0.034755 0.531947 0.562320 0.047 Uiso 1 1 calc R U . . .
C79 C 0.2676(4) 0.6561(4) 0.5700(2) 0.0253(13) Uani 1 1 d . . . . .
H79A H 0.325208 0.691298 0.560710 0.030 Uiso 1 1 calc R U . . .
H79B H 0.199124 0.707786 0.574647 0.030 Uiso 1 1 calc R U . . .
C80 C 0.2685(5) 0.5834(5) 0.5223(2) 0.0388(16) Uani 1 1 d . . . . .
H80A H 0.255813 0.621889 0.488901 0.058 Uiso 1 1 calc R U . . .
H80B H 0.212509 0.547319 0.531630 0.058 Uiso 1 1 calc R U . . .
H80C H 0.337761 0.534553 0.516077 0.058 Uiso 1 1 calc R U . . .
C81 C 0.4773(4) 0.6008(4) 0.6333(2) 0.0275(13) Uani 1 1 d . . . . .
H81A H 0.504877 0.618565 0.666607 0.033 Uiso 1 1 calc R U . . .
H81B H 0.469384 0.659835 0.608971 0.033 Uiso 1 1 calc R U . . .
C82 C 0.5571(5) 0.5118(5) 0.6038(3) 0.0400(16) Uani 1 1 d . . . . .
H82A H 0.626369 0.528149 0.595836 0.060 Uiso 1 1 calc R U . . .
H82B H 0.532875 0.497118 0.569349 0.060 Uiso 1 1 calc R U . . .
H82C H 0.563710 0.452562 0.627225 0.060 Uiso 1 1 calc R U . . .
C83 C 0.5844(4) 0.3844(5) 0.8065(2) 0.0271(14) Uani 1 1 d . . . . .
H83A H 0.617989 0.368973 0.840520 0.033 Uiso 1 1 calc R U . . .
H83B H 0.592500 0.451924 0.794449 0.033 Uiso 1 1 calc R U . . .
C84 C 0.6421(5) 0.3066(5) 0.7624(3) 0.0401(17) Uani 1 1 d . . . . .
H84A H 0.717080 0.308554 0.755456 0.060 Uiso 1 1 calc R U . . .
H84B H 0.609638 0.321625 0.728495 0.060 Uiso 1 1 calc R U . . .
H84C H 0.637018 0.239183 0.774674 0.060 Uiso 1 1 calc R U . . .
C85 C 0.4779(4) 0.2943(4) 0.9074(2) 0.0231(13) Uani 1 1 d . . . . .
H85A H 0.548653 0.255082 0.890465 0.028 Uiso 1 1 calc R U . . .
H85B H 0.439316 0.246095 0.925401 0.028 Uiso 1 1 calc R U . . .
C86 C 0.4924(5) 0.3678(5) 0.9511(2) 0.0347(15) Uani 1 1 d . . . . .
H86A H 0.529902 0.329512 0.979618 0.052 Uiso 1 1 calc R U . . .
H86B H 0.422578 0.407453 0.967683 0.052 Uiso 1 1 calc R U . . .
H86C H 0.533948 0.413334 0.933841 0.052 Uiso 1 1 calc R U . . .
C9S C 0.3703(6) 0.6329(5) 0.8725(3) 0.053(2) Uani 1 1 d . . . . .
H9SA H 0.381607 0.560687 0.860663 0.064 Uiso 1 1 calc R U . . .
Cl1 Cl 0.2608(2) 0.6642(2) 0.92053(15) 0.1309(13) Uani 1 1 d . . . . .
Cl2 Cl 0.48402(19) 0.6477(2) 0.89967(9) 0.0792(7) Uani 1 1 d . . . . .
Cl3 Cl 0.35728(16) 0.70986(14) 0.81397(9) 0.0596(6) Uani 1 1 d . . . . .

loop_
_atom_site_aniso_label
_atom_site_aniso_U_11
_atom_site_aniso_U_22
_atom_site_aniso_U_33
_atom_site_aniso_U_23
_atom_site_aniso_U_13
_atom_site_aniso_U_12
Zn1 0.0179(3) 0.0241(4) 0.0164(3) 0.0014(3) -0.0044(3) -0.0048(3)
Zn2 0.0154(3) 0.0253(4) 0.0170(3) 0.0037(3) -0.0025(3) -0.0060(3)
N1 0.017(2) 0.020(2) 0.020(3) 0.0019(19) -0.0031(19) -0.0069(19)
N2 0.020(2) 0.025(2) 0.015(2) 0.0008(19) -0.0039(19) -0.0012(19)
N3 0.019(2) 0.026(3) 0.016(2) 0.0005(19) -0.0045(19) -0.005(2)
N4 0.014(2) 0.031(3) 0.013(2) 0.0028(19) -0.0056(18) -0.0055(19)
N5 0.016(2) 0.028(3) 0.014(2) 0.0035(19) -0.0036(18) -0.0042(19)
N6 0.017(2) 0.030(3) 0.016(2) 0.003(2) -0.0048(19) -0.005(2)
N7 0.011(2) 0.025(2) 0.021(3) 0.006(2) -0.0009(18) -0.0041(19)
N8 0.012(2) 0.026(2) 0.016(2) 0.0061(19) -0.0028(18) -0.0031(18)
N9 0.016(2) 0.023(2) 0.020(2) 0.0071(19) -0.0067(19) -0.0073(19)
N10 0.038(3) 0.023(3) 0.046(3) 0.005(2) 0.000(3) -0.018(2)
C1S 0.030(4) 0.027(4) 0.021(4) -0.007(4) -0.010(3) -0.013(3)
C2S 0.024(6) 0.023(6) 0.041(7) -0.005(5) -0.004(5) -0.009(4)
C3S 0.053(12) 0.10(2) 0.050(11) -0.031(12) 0.035(8) -0.018(13)
C4S 0.024(7) 0.019(6) 0.054(11) 0.012(7) -0.013(7) -0.011(5)
O1S 0.070(7) 0.068(6) 0.041(6) 0.014(4) -0.031(5) -0.040(5)
N11 0.025(3) 0.033(3) 0.034(3) 0.001(2) 0.005(2) -0.008(2)
C5S 0.039(4) 0.030(4) 0.036(4) -0.004(3) 0.005(3) -0.001(3)
C6S 0.063(8) 0.023(5) 0.031(6) -0.004(4) 0.012(5) -0.013(5)
C7S 0.069(6) 0.032(5) 0.015(5) -0.003(4) -0.017(4) -0.002(4)
C8S 0.044(8) 0.051(7) 0.063(10) -0.036(7) 0.008(7) -0.013(6)
O2S 0.079(6) 0.057(5) 0.081(7) 0.006(4) -0.056(5) -0.004(4)
C1 0.025(3) 0.024(3) 0.013(3) 0.000(2) -0.008(2) -0.012(2)
C2 0.023(3) 0.031(3) 0.017(3) 0.000(2) -0.005(2) -0.011(2)
C3 0.015(3) 0.024(3) 0.020(3) -0.004(2) 0.000(2) -0.009(2)
C4 0.017(3) 0.020(3) 0.020(3) -0.001(2) -0.003(2) -0.008(2)
C5 0.023(3) 0.026(3) 0.017(3) -0.001(2) -0.003(2) -0.007(2)
C6 0.018(3) 0.024(3) 0.023(3) 0.007(2) -0.004(2) -0.003(2)
C7 0.019(3) 0.022(3) 0.031(3) 0.007(2) -0.004(2) -0.007(2)
C8 0.020(3) 0.022(3) 0.024(3) 0.002(2) -0.006(2) -0.010(2)
C9 0.014(3) 0.025(3) 0.018(3) 0.004(2) -0.008(2) -0.009(2)
C10 0.023(3) 0.027(3) 0.014(3) 0.002(2) -0.007(2) -0.010(2)
C11 0.024(3) 0.025(3) 0.014(3) -0.001(2) -0.001(2) -0.010(2)
C12 0.025(3) 0.026(3) 0.015(3) -0.003(2) -0.002(2) -0.002(2)
C13 0.023(3) 0.026(3) 0.018(3) 0.001(2) -0.001(2) -0.009(2)
C14 0.024(3) 0.027(3) 0.018(3) -0.001(2) -0.002(2) -0.003(2)
C15 0.016(3) 0.028(3) 0.024(3) -0.004(2) -0.003(2) -0.001(2)
C16 0.018(3) 0.024(3) 0.019(3) 0.002(2) -0.008(2) -0.004(2)
C17 0.017(3) 0.035(3) 0.022(3) 0.006(3) -0.006(2) -0.003(2)
C18 0.019(3) 0.031(3) 0.025(3) 0.009(3) -0.011(2) -0.006(2)
C19 0.017(3) 0.022(3) 0.021(3) 0.003(2) -0.007(2) 0.003(2)
C20 0.025(3) 0.022(3) 0.024(3) 0.002(2) -0.007(2) -0.008(2)
C21 0.020(3) 0.035(3) 0.020(3) -0.001(2) -0.003(2) -0.011(3)
C22 0.049(4) 0.062(5) 0.027(4) 0.015(3) -0.014(3) -0.030(4)
C23 0.020(3) 0.035(3) 0.019(3) -0.001(3) -0.001(2) 0.002(3)
C24 0.027(3) 0.054(4) 0.027(4) 0.006(3) -0.005(3) -0.014(3)
C25 0.020(3) 0.042(4) 0.027(3) 0.006(3) -0.008(3) 0.001(3)
C26 0.037(4) 0.038(4) 0.051(5) 0.009(3) 0.009(3) 0.009(3)
C27 0.021(3) 0.035(3) 0.019(3) 0.005(2) -0.011(2) -0.005(2)
C28 0.038(4) 0.053(4) 0.033(4) 0.016(3) -0.017(3) -0.020(3)
C29 0.025(3) 0.045(4) 0.012(3) 0.004(3) -0.003(2) -0.009(3)
C30 0.036(4) 0.038(4) 0.022(3) -0.007(3) -0.004(3) -0.006(3)
C31 0.024(3) 0.031(3) 0.023(3) 0.000(3) 0.004(2) -0.008(3)
C32 0.023(3) 0.038(4) 0.026(3) 0.003(3) 0.005(3) -0.002(3)
C33 0.024(3) 0.044(4) 0.021(3) 0.005(3) -0.009(2) -0.009(3)
C34 0.026(3) 0.053(4) 0.033(4) 0.011(3) -0.004(3) -0.010(3)
C35 0.018(3) 0.049(4) 0.023(3) 0.005(3) -0.011(2) -0.011(3)
C36 0.033(4) 0.057(4) 0.022(3) -0.003(3) -0.004(3) -0.016(3)
C37 0.019(3) 0.038(3) 0.014(3) 0.004(2) -0.005(2) -0.001(2)
C38 0.013(3) 0.031(3) 0.020(3) 0.004(2) -0.005(2) -0.009(2)
C39 0.013(3) 0.033(3) 0.011(3) 0.002(2) -0.002(2) -0.009(2)
C40 0.023(3) 0.034(3) 0.015(3) 0.002(2) -0.004(2) -0.003(3)
C41 0.033(4) 0.037(4) 0.034(4) 0.017(3) -0.002(3) -0.007(3)
C42 0.014(3) 0.030(3) 0.010(3) 0.001(2) -0.001(2) -0.008(2)
C43 0.026(3) 0.028(3) 0.024(3) 0.004(2) -0.005(2) -0.007(3)
C44 0.033(4) 0.048(4) 0.020(3) 0.000(3) -0.007(3) -0.006(3)
C45 0.010(3) 0.026(3) 0.016(3) 0.001(2) 0.000(2) -0.009(2)
C46 0.012(3) 0.034(3) 0.021(3) 0.005(2) -0.001(2) -0.010(2)
C51 0.021(3) 0.023(3) 0.017(3) 0.001(2) -0.001(2) -0.008(2)
C52 0.015(3) 0.028(3) 0.020(3) -0.003(2) 0.000(2) -0.003(2)
C53 0.021(3) 0.024(3) 0.022(3) 0.001(2) -0.001(2) -0.007(2)
C54 0.015(3) 0.024(3) 0.024(3) -0.002(2) -0.001(2) -0.004(2)
C55 0.019(3) 0.027(3) 0.020(3) 0.005(2) -0.005(2) -0.006(2)
C56 0.020(3) 0.016(3) 0.021(3) 0.005(2) -0.004(2) -0.006(2)
C57 0.014(3) 0.026(3) 0.024(3) 0.006(2) -0.005(2) -0.007(2)
C58 0.021(3) 0.031(3) 0.021(3) 0.004(2) -0.006(2) -0.004(2)
C59 0.017(3) 0.031(3) 0.021(3) 0.013(2) -0.008(2) -0.004(2)
C60 0.023(3) 0.022(3) 0.014(3) 0.006(2) -0.005(2) -0.007(2)
C61 0.024(3) 0.021(3) 0.023(3) 0.001(2) -0.004(2) -0.009(2)
C62 0.022(3) 0.026(3) 0.016(3) -0.001(2) 0.009(2) -0.010(2)
C63 0.016(3) 0.022(3) 0.021(3) 0.000(2) 0.000(2) -0.001(2)
C64 0.016(3) 0.024(3) 0.014(3) 0.004(2) 0.001(2) -0.009(2)
C65 0.014(3) 0.030(3) 0.019(3) 0.003(2) 0.001(2) -0.008(2)
C66 0.015(3) 0.025(3) 0.022(3) 0.001(2) -0.001(2) -0.006(2)
C67 0.016(3) 0.028(3) 0.022(3) 0.000(2) -0.009(2) -0.008(2)
C68 0.019(3) 0.030(3) 0.018(3) 0.001(2) -0.002(2) -0.007(2)
C69 0.013(3) 0.024(3) 0.019(3) 0.000(2) 0.001(2) -0.008(2)
C70 0.020(3) 0.028(3) 0.013(3) 0.004(2) -0.005(2) -0.003(2)
C71 0.021(3) 0.047(4) 0.025(3) 0.010(3) -0.008(2) -0.012(3)
C72 0.037(4) 0.042(4) 0.031(4) 0.006(3) 0.000(3) -0.005(3)
C73 0.020(3) 0.037(3) 0.014(3) 0.003(2) -0.002(2) -0.002(2)
C74 0.018(3) 0.054(4) 0.030(4) -0.001(3) -0.004(3) -0.004(3)
C75 0.017(3) 0.046(4) 0.036(4) 0.019(3) -0.009(3) -0.010(3)
C76 0.029(4) 0.043(4) 0.066(5) 0.012(4) 0.010(3) -0.004(3)
C77 0.015(3) 0.040(4) 0.024(3) 0.010(3) -0.009(2) -0.003(3)
C78 0.035(4) 0.039(4) 0.025(3) 0.014(3) -0.014(3) -0.014(3)
C79 0.024(3) 0.034(3) 0.020(3) 0.009(3) -0.004(2) -0.012(3)
C80 0.042(4) 0.055(4) 0.019(3) 0.011(3) 0.002(3) -0.014(3)
C81 0.020(3) 0.036(3) 0.027(3) 0.009(3) -0.001(2) -0.009(3)
C82 0.029(4) 0.048(4) 0.041(4) 0.003(3) -0.002(3) -0.008(3)
C83 0.016(3) 0.042(4) 0.026(3) 0.009(3) -0.004(2) -0.010(3)
C84 0.020(3) 0.044(4) 0.051(4) 0.016(3) 0.004(3) -0.002(3)
C85 0.014(3) 0.032(3) 0.024(3) 0.009(2) -0.005(2) -0.006(2)
C86 0.030(4) 0.049(4) 0.030(4) 0.002(3) -0.011(3) -0.018(3)
C9S 0.059(5) 0.028(4) 0.062(5) -0.002(3) 0.000(4) 0.006(3)
Cl1 0.091(2) 0.095(2) 0.177(3) 0.010(2) 0.076(2) -0.0151(17)
Cl2 0.0738(16) 0.110(2) 0.0524(14) 0.0065(13) -0.0235(12) -0.0111(14)
Cl3 0.0645(13) 0.0469(11) 0.0658(14) -0.0049(9) -0.0309(11) 0.0013(9)

loop_
_atom_type_symbol
_atom_type_description
_atom_type_scat_dispersion_real
_atom_type_scat_dispersion_imag
_atom_type_scat_source
C C 0.0033 0.0016 'International Tables Vol C Tables 4.2.6.8 and 6.1.1.4'
H H 0.0000 0.0000 'International Tables Vol C Tables 4.2.6.8 and 6.1.1.4'
N N 0.0061 0.0033 'International Tables Vol C Tables 4.2.6.8 and 6.1.1.4'
O O 0.0106 0.0060 'International Tables Vol C Tables 4.2.6.8 and 6.1.1.4'
Zn Zn 0.2839 1.4301 'International Tables Vol C Tables 4.2.6.8 and 6.1.1.4'
Cl Cl 0.1484 0.1585 'International Tables Vol C Tables 4.2.6.8 and 6.1.1.4'

loop_
_geom_angle_atom_site_label_1
_geom_angle_atom_site_label_2
_geom_angle_atom_site_label_3
_geom_angle
_geom_angle_site_symmetry_1
_geom_angle_site_symmetry_3
_geom_angle_publ_flag
N2 Zn1 N4 156.17(18) . . ?
N2 Zn1 N1 89.92(17) . . ?
N4 Zn1 N1 86.08(17) . . ?
N2 Zn1 N3 86.26(17) . . ?
N4 Zn1 N3 89.42(17) . . ?
N1 Zn1 N3 159.76(17) . . ?
N2 Zn1 N10 105.38(19) . . ?
N4 Zn1 N10 98.44(18) . . ?
N1 Zn1 N10 98.22(18) . . ?
N3 Zn1 N10 101.96(18) . . ?
N8 Zn2 N9 90.01(16) . . ?
N8 Zn2 N7 86.76(16) . . ?
N9 Zn2 N7 161.12(18) . . ?
N8 Zn2 N6 159.83(18) . . ?
N9 Zn2 N6 86.69(16) . . ?
N7 Zn2 N6 89.97(16) . . ?
N8 Zn2 N11 107.30(18) . . ?
N9 Zn2 N11 101.20(18) . . ?
N7 Zn2 N11 97.52(18) . . ?
N6 Zn2 N11 92.85(18) . . ?
C4 N1 C1 106.3(4) . . ?
C4 N1 Zn1 123.5(3) . . ?
C1 N1 Zn1 125.5(3) . . ?
C6 N2 C9 105.9(4) . . ?
C6 N2 Zn1 126.0(3) . . ?
C9 N2 Zn1 127.8(3) . . ?
C11 N3 C14 106.3(4) . . ?
C11 N3 Zn1 127.4(3) . . ?
C14 N3 Zn1 126.2(3) . . ?
C16 N4 C19 106.8(4) . . ?
C16 N4 Zn1 125.3(3) . . ?
C19 N4 Zn1 127.8(3) . . ?
C45 N5 C38 110.7(4) . . ?
C45 N5 H5A 124.6 . . ?
C38 N5 H5A 124.6 . . ?
C54 N6 C51 107.3(4) . . ?
C54 N6 Zn2 124.0(3) . . ?
C51 N6 Zn2 128.4(3) . . ?
C56 N7 C59 106.5(4) . . ?
C56 N7 Zn2 125.7(3) . . ?
C59 N7 Zn2 127.5(3) . . ?
C64 N8 C61 106.3(4) . . ?
C64 N8 Zn2 126.1(3) . . ?
C61 N8 Zn2 127.3(3) . . ?
C66 N9 C69 106.8(4) . . ?
C66 N9 Zn2 123.5(3) . . ?
C69 N9 Zn2 128.2(3) . . ?
C1S N10 Zn1 134.7(6) . . ?
C1SA N10 Zn1 112.4(6) . . ?
N10 C1S C2S 109.1(8) . . ?
N10 C1S C4S 110.9(8) . . ?
C2S C1S C4S 109.9(10) . . ?
N10 C1S H1SA 109.0 . . ?
C2S C1S H1SA 109.0 . . ?
C4S C1S H1SA 109.0 . . ?
C1S C2S C3S 107.8(11) . . ?
C1S C2S H2SA 110.1 . . ?
C3S C2S H2SA 110.1 . . ?
C1S C2S H2SB 110.1 . . ?
C3S C2S H2SB 110.1 . . ?
H2SA C2S H2SB 108.5 . . ?
C2S C3S H3SA 109.5 . . ?
C2S C3S H3SB 109.5 . . ?
H3SA C3S H3SB 109.5 . . ?
C2S C3S H3SC 109.5 . . ?
H3SA C3S H3SC 109.5 . . ?
H3SB C3S H3SC 109.5 . . ?
O1S C4S C1S 108.6(11) . . ?
O1S C4S H4SA 110.0 . . ?
C1S C4S H4SA 110.0 . . ?
O1S C4S H4SB 110.0 . . ?
C1S C4S H4SB 110.0 . . ?
H4SA C4S H4SB 108.4 . . ?
C4S O1S H1SB 109.5 . . ?
C4SA C1SA C2SA 109.8(15) . . ?
C4SA C1SA N10 112.2(14) . . ?
C2SA C1SA N10 111.2(10) . . ?
C4SA C1SA H1SC 107.8 . . ?
C2SA C1SA H1SC 107.8 . . ?
N10 C1SA H1SC 107.8 . . ?
C1SA C2SA C3SA 102.4(15) . . ?
C1SA C2SA H2SC 111.3 . . ?
C3SA C2SA H2SC 111.3 . . ?
C1SA C2SA H2SD 111.3 . . ?
C3SA C2SA H2SD 111.3 . . ?
H2SC C2SA H2SD 109.2 . . ?
C2SA C3SA H3SD 109.5 . . ?
C2SA C3SA H3SE 109.5 . . ?
H3SD C3SA H3SE 109.5 . . ?
C2SA C3SA H3SF 109.5 . . ?
H3SD C3SA H3SF 109.5 . . ?
H3SE C3SA H3SF 109.5 . . ?
O1SA C4SA C1SA 109.9(18) . . ?
O1SA C4SA H4SC 109.7 . . ?
C1SA C4SA H4SC 109.7 . . ?
O1SA C4SA H4SD 109.7 . . ?
C1SA C4SA H4SD 109.7 . . ?
H4SC C4SA H4SD 108.2 . . ?
C4SA O1SA H1SD 109.5 . . ?
C5S N11 Zn2 128.6(4) . . ?
C5S N11 H11A 105.1 . . ?
Zn2 N11 H11A 105.1 . . ?
C5S N11 H11B 105.1 . . ?
Zn2 N11 H11B 105.1 . . ?
H11A N11 H11B 105.9 . . ?
C6SA C5S N11 122.0(12) . . ?
N11 C5S C6S 114.4(6) . . ?
N11 C5S C8S 103.4(6) . . ?
C6S C5S C8S 108.3(8) . . ?
C6SA C5S C8SA 113.6(14) . . ?
N11 C5S C8SA 92.8(9) . . ?
C5S C6S C7S 109.9(8) . . ?
C5S C6S H6SA 109.7 . . ?
C7S C6S H6SA 109.7 . . ?
C5S C6S H6SB 109.7 . . ?
C7S C6S H6SB 109.7 . . ?
H6SA C6S H6SB 108.2 . . ?
C6S C7S H7SA 109.5 . . ?
C6S C7S H7SB 109.5 . . ?
H7SA C7S H7SB 109.5 . . ?
C6S C7S H7SC 109.5 . . ?
H7SA C7S H7SC 109.5 . . ?
H7SB C7S H7SC 109.5 . . ?
O2S C8S C5S 111.4(9) . . ?
O2S C8S H8SA 109.4 . . ?
C5S C8S H8SA 109.4 . . ?
O2S C8S H8SB 109.4 . . ?
C5S C8S H8SB 109.4 . . ?
H8SA C8S H8SB 108.0 . . ?
C8S O2S H2SE 109.5 . . ?
C5S C6SA C7SA 110.1(18) . . ?
C5S C6SA H6SC 109.6 . . ?
C7SA C6SA H6SC 109.6 . . ?
C5S C6SA H6SD 109.6 . . ?
C7SA C6SA H6SD 109.6 . . ?
H6SC C6SA H6SD 108.2 . . ?
C6SA C7SA H7SD 109.5 . . ?
C6SA C7SA H7SE 109.5 . . ?
H7SD C7SA H7SE 109.5 . . ?
C6SA C7SA H7SF 109.5 . . ?
H7SD C7SA H7SF 109.5 . . ?
H7SE C7SA H7SF 109.5 . . ?
O2SA C8SA C5S 107.3(17) . . ?
O2SA C8SA H8SC 110.3 . . ?
C5S C8SA H8SC 110.3 . . ?
O2SA C8SA H8SD 110.3 . . ?
C5S C8SA H8SD 110.3 . . ?
H8SC C8SA H8SD 108.5 . . ?
C8SA O2SA H2SF 109.5 . . ?
N1 C1 C20 122.0(5) . . ?
N1 C1 C2 109.1(4) . . ?
C20 C1 C2 128.8(5) . . ?
C3 C2 C1 105.9(5) . . ?
C3 C2 C21 122.7(5) . . ?
C1 C2 C21 131.3(5) . . ?
C2 C3 C4 108.0(5) . . ?
C2 C3 C23 128.4(5) . . ?
C4 C3 C23 123.4(5) . . ?
N1 C4 C5 125.5(5) . . ?
N1 C4 C3 110.6(4) . . ?
C5 C4 C3 123.8(5) . . ?
C6 C5 C4 127.9(5) . . ?
C6 C5 H5B 116.1 . . ?
C4 C5 H5B 116.1 . . ?
N2 C6 C5 124.2(5) . . ?
N2 C6 C7 110.2(5) . . ?
C5 C6 C7 125.5(5) . . ?
C8 C7 C6 107.0(5) . . ?
C8 C7 C25 128.8(5) . . ?
C6 C7 C25 124.1(5) . . ?
C7 C8 C9 106.9(5) . . ?
C7 C8 C27 127.0(5) . . ?
C9 C8 C27 125.7(5) . . ?
N2 C9 C10 124.4(5) . . ?
N2 C9 C8 110.0(5) . . ?
C10 C9 C8 125.6(5) . . ?
C9 C10 C11 126.9(5) . . ?
C9 C10 H10A 116.5 . . ?
C11 C10 H10A 116.5 . . ?
N3 C11 C10 123.8(5) . . ?
N3 C11 C12 109.9(5) . . ?
C10 C11 C12 125.7(5) . . ?
C13 C12 C11 107.0(5) . . ?
C13 C12 C29 126.6(5) . . ?
C11 C12 C29 126.4(5) . . ?
C12 C13 C14 106.3(5) . . ?
C12 C13 C31 128.1(5) . . ?
C14 C13 C31 125.6(5) . . ?
N3 C14 C15 124.2(5) . . ?
N3 C14 C13 110.4(5) . . ?
C15 C14 C13 125.2(5) . . ?
C16 C15 C14 127.6(5) . . ?
C16 C15 H15A 116.2 . . ?
C14 C15 H15A 116.2 . . ?
N4 C16 C15 126.3(5) . . ?
N4 C16 C17 110.6(5) . . ?
C15 C16 C17 123.1(5) . . ?
C18 C17 C16 107.4(5) . . ?
C18 C17 C33 128.1(5) . . ?
C16 C17 C33 124.2(5) . . ?
C17 C18 C19 106.2(5) . . ?
C17 C18 C35 122.9(5) . . ?
C19 C18 C35 130.2(5) . . ?
N4 C19 C20 123.2(5) . . ?
N4 C19 C18 108.9(5) . . ?
C20 C19 C18 127.9(5) . . ?
C19 C20 C1 125.6(5) . . ?
C19 C20 C37 118.1(5) . . ?
C1 C20 C37 116.3(5) . . ?
C22 C21 C2 113.7(5) . . ?
C22 C21 H21A 108.8 . . ?
C2 C21 H21A 108.8 . . ?
C22 C21 H21B 108.8 . . ?
C2 C21 H21B 108.8 . . ?
H21A C21 H21B 107.7 . . ?
C21 C22 H22A 109.5 . . ?
C21 C22 H22B 109.5 . . ?
H22A C22 H22B 109.5 . . ?
C21 C22 H22C 109.5 . . ?
H22A C22 H22C 109.5 . . ?
H22B C22 H22C 109.5 . . ?
C3 C23 C24 113.0(5) . . ?
C3 C23 H23A 109.0 . . ?
C24 C23 H23A 109.0 . . ?
C3 C23 H23B 109.0 . . ?
C24 C23 H23B 109.0 . . ?
H23A C23 H23B 107.8 . . ?
C23 C24 H24A 109.5 . . ?
C23 C24 H24B 109.5 . . ?
H24A C24 H24B 109.5 . . ?
C23 C24 H24C 109.5 . . ?
H24A C24 H24C 109.5 . . ?
H24B C24 H24C 109.5 . . ?
C7 C25 C26 114.3(5) . . ?
C7 C25 H25A 108.7 . . ?
C26 C25 H25A 108.7 . . ?
C7 C25 H25B 108.7 . . ?
C26 C25 H25B 108.7 . . ?
H25A C25 H25B 107.6 . . ?
C25 C26 H26A 109.5 . . ?
C25 C26 H26B 109.5 . . ?
H26A C26 H26B 109.5 . . ?
C25 C26 H26C 109.5 . . ?
H26A C26 H26C 109.5 . . ?
H26B C26 H26C 109.5 . . ?
C8 C27 C28 112.7(5) . . ?
C8 C27 H27A 109.0 . . ?
C28 C27 H27A 109.0 . . ?
C8 C27 H27B 109.0 . . ?
C28 C27 H27B 109.0 . . ?
H27A C27 H27B 107.8 . . ?
C27 C28 H28A 109.5 . . ?
C27 C28 H28B 109.5 . . ?
H28A C28 H28B 109.5 . . ?
C27 C28 H28C 109.5 . . ?
H28A C28 H28C 109.5 . . ?
H28B C28 H28C 109.5 . . ?
C12 C29 C30 113.5(5) . . ?
C12 C29 H29A 108.9 . . ?
C30 C29 H29A 108.9 . . ?
C12 C29 H29B 108.9 . . ?
C30 C29 H29B 108.9 . . ?
H29A C29 H29B 107.7 . . ?
C29 C30 H30A 109.5 . . ?
C29 C30 H30B 109.5 . . ?
H30A C30 H30B 109.5 . . ?
C29 C30 H30C 109.5 . . ?
H30A C30 H30C 109.5 . . ?
H30B C30 H30C 109.5 . . ?
C13 C31 C32 113.9(5) . . ?
C13 C31 H31A 108.8 . . ?
C32 C31 H31A 108.8 . . ?
C13 C31 H31B 108.8 . . ?
C32 C31 H31B 108.8 . . ?
H31A C31 H31B 107.7 . . ?
C31 C32 H32A 109.5 . . ?
C31 C32 H32B 109.5 . . ?
H32A C32 H32B 109.5 . . ?
C31 C32 H32C 109.5 . . ?
H32A C32 H32C 109.5 . . ?
H32B C32 H32C 109.5 . . ?
C17 C33 C34 113.1(5) . . ?
C17 C33 H33A 109.0 . . ?
C34 C33 H33A 109.0 . . ?
C17 C33 H33B 109.0 . . ?
C34 C33 H33B 109.0 . . ?
H33A C33 H33B 107.8 . . ?
C33 C34 H34A 109.5 . . ?
C33 C34 H34B 109.5 . . ?
H34A C34 H34B 109.5 . . ?
C33 C34 H34C 109.5 . . ?
H34A C34 H34C 109.5 . . ?
H34B C34 H34C 109.5 . . ?
C18 C35 C36 112.5(5) . . ?
C18 C35 H35A 109.1 . . ?
C36 C35 H35A 109.1 . . ?
C18 C35 H35B 109.1 . . ?
C36 C35 H35B 109.1 . . ?
H35A C35 H35B 107.8 . . ?
C35 C36 H36A 109.5 . . ?
C35 C36 H36B 109.5 . . ?
H36A C36 H36B 109.5 . . ?
C35 C36 H36C 109.5 . . ?
H36A C36 H36C 109.5 . . ?
H36B C36 H36C 109.5 . . ?
C38 C37 C20 116.7(5) . . ?
C38 C37 H37A 108.1 . . ?
C20 C37 H37A 108.1 . . ?
C38 C37 H37B 108.1 . . ?
C20 C37 H37B 108.1 . . ?
H37A C37 H37B 107.3 . . ?
N5 C38 C39 107.2(5) . . ?
N5 C38 C37 123.4(5) . . ?
C39 C38 C37 129.1(5) . . ?
C38 C39 C42 107.0(5) . . ?
C38 C39 C40 123.9(5) . . ?
C42 C39 C40 129.0(5) . . ?
C39 C40 C41 111.9(4) . . ?
C39 C40 H40A 109.2 . . ?
C41 C40 H40A 109.2 . . ?
C39 C40 H40B 109.2 . . ?
C41 C40 H40B 109.2 . . ?
H40A C40 H40B 107.9 . . ?
C40 C41 H41A 109.5 . . ?
C40 C41 H41B 109.5 . . ?
H41A C41 H41B 109.5 . . ?
C40 C41 H41C 109.5 . . ?
H41A C41 H41C 109.5 . . ?
H41B C41 H41C 109.5 . . ?
C45 C42 C39 108.0(5) . . ?
C45 C42 C43 125.0(5) . . ?
C39 C42 C43 126.9(5) . . ?
C42 C43 C44 113.7(5) . . ?
C42 C43 H43A 108.8 . . ?
C44 C43 H43A 108.8 . . ?
C42 C43 H43B 108.8 . . ?
C44 C43 H43B 108.8 . . ?
H43A C43 H43B 107.7 . . ?
C43 C44 H44A 109.5 . . ?
C43 C44 H44B 109.5 . . ?
H44A C44 H44B 109.5 . . ?
C43 C44 H44C 109.5 . . ?
H44A C44 H44C 109.5 . . ?
H44B C44 H44C 109.5 . . ?
N5 C45 C42 107.0(5) . . ?
N5 C45 C46 123.7(4) . . ?
C42 C45 C46 129.3(5) . . ?
C45 C46 C70 115.0(5) . . ?
C45 C46 H46A 108.5 . . ?
C70 C46 H46A 108.5 . . ?
C45 C46 H46B 108.5 . . ?
C70 C46 H46B 108.5 . . ?
H46A C46 H46B 107.5 . . ?
N6 C51 C70 123.3(5) . . ?
N6 C51 C52 108.6(4) . . ?
C70 C51 C52 128.2(5) . . ?
C53 C52 C51 106.7(5) . . ?
C53 C52 C71 121.2(5) . . ?
C51 C52 C71 132.0(5) . . ?
C52 C53 C54 107.1(5) . . ?
C52 C53 C73 129.2(5) . . ?
C54 C53 C73 123.6(5) . . ?
N6 C54 C55 126.4(5) . . ?
N6 C54 C53 110.3(5) . . ?
C55 C54 C53 123.3(5) . . ?
C56 C55 C54 127.8(5) . . ?
C56 C55 H55A 116.1 . . ?
C54 C55 H55A 116.1 . . ?
N7 C56 C55 124.8(5) . . ?
N7 C56 C57 110.3(4) . . ?
C55 C56 C57 124.9(5) . . ?
C58 C57 C56 106.4(5) . . ?
C58 C57 C75 127.9(5) . . ?
C56 C57 C75 125.7(5) . . ?
C57 C58 C59 106.6(5) . . ?
C57 C58 C77 129.2(5) . . ?
C59 C58 C77 124.1(5) . . ?
N7 C59 C60 124.8(5) . . ?
N7 C59 C58 110.1(5) . . ?
C60 C59 C58 125.1(5) . . ?
C61 C60 C59 126.2(5) . . ?
C61 C60 H60A 116.9 . . ?
C59 C60 H60A 116.9 . . ?
N8 C61 C60 125.0(5) . . ?
N8 C61 C62 110.0(5) . . ?
C60 C61 C62 124.9(5) . . ?
C63 C62 C61 106.8(5) . . ?
C63 C62 C79 128.7(5) . . ?
C61 C62 C79 124.5(5) . . ?
C62 C63 C64 106.5(5) . . ?
C62 C63 C81 129.2(5) . . ?
C64 C63 C81 124.2(5) . . ?
N8 C64 C65 123.7(4) . . ?
N8 C64 C63 110.3(4) . . ?
C65 C64 C63 126.0(5) . . ?
C64 C65 C66 128.8(5) . . ?
C64 C65 H65A 115.6 . . ?
C66 C65 H65A 115.6 . . ?
N9 C66 C65 125.5(5) . . ?
N9 C66 C67 110.5(4) . . ?
C65 C66 C67 124.0(5) . . ?
C68 C67 C66 107.3(5) . . ?
C68 C67 C83 128.3(5) . . ?
C66 C67 C83 124.4(5) . . ?
C67 C68 C69 106.1(4) . . ?
C67 C68 C85 120.8(5) . . ?
C69 C68 C85 133.1(5) . . ?
N9 C69 C70 123.4(5) . . ?
N9 C69 C68 109.2(4) . . ?
C70 C69 C68 127.4(5) . . ?
C69 C70 C51 126.9(5) . . ?
C69 C70 C46 116.8(4) . . ?
C51 C70 C46 116.2(5) . . ?
C72 C71 C52 113.9(5) . . ?
C72 C71 H71A 108.8 . . ?
C52 C71 H71A 108.8 . . ?
C72 C71 H71B 108.8 . . ?
C52 C71 H71B 108.8 . . ?
H71A C71 H71B 107.7 . . ?
C71 C72 H72A 109.5 . . ?
C71 C72 H72B 109.5 . . ?
H72A C72 H72B 109.5 . . ?
C71 C72 H72C 109.5 . . ?
H72A C72 H72C 109.5 . . ?
H72B C72 H72C 109.5 . . ?
C53 C73 C74 114.0(5) . . ?
C53 C73 H73A 108.7 . . ?
C74 C73 H73A 108.7 . . ?
C53 C73 H73B 108.7 . . ?
C74 C73 H73B 108.7 . . ?
H73A C73 H73B 107.6 . . ?
C73 C74 H74A 109.5 . . ?
C73 C74 H74B 109.5 . . ?
H74A C74 H74B 109.5 . . ?
C73 C74 H74C 109.5 . . ?
H74A C74 H74C 109.5 . . ?
H74B C74 H74C 109.5 . . ?
C57 C75 C76 113.6(5) . . ?
C57 C75 H75A 108.9 . . ?
C76 C75 H75A 108.9 . . ?
C57 C75 H75B 108.9 . . ?
C76 C75 H75B 108.9 . . ?
H75A C75 H75B 107.7 . . ?
C75 C76 H76A 109.5 . . ?
C75 C76 H76B 109.5 . . ?
H76A C76 H76B 109.5 . . ?
C75 C76 H76C 109.5 . . ?
H76A C76 H76C 109.5 . . ?
H76B C76 H76C 109.5 . . ?
C58 C77 C78 113.4(5) . . ?
C58 C77 H77A 108.9 . . ?
C78 C77 H77A 108.9 . . ?
C58 C77 H77B 108.9 . . ?
C78 C77 H77B 108.9 . . ?
H77A C77 H77B 107.7 . . ?
C77 C78 H78A 109.5 . . ?
C77 C78 H78B 109.5 . . ?
H78A C78 H78B 109.5 . . ?
C77 C78 H78C 109.5 . . ?
H78A C78 H78C 109.5 . . ?
H78B C78 H78C 109.5 . . ?
C62 C79 C80 112.0(5) . . ?
C62 C79 H79A 109.2 . . ?
C80 C79 H79A 109.2 . . ?
C62 C79 H79B 109.2 . . ?
C80 C79 H79B 109.2 . . ?
H79A C79 H79B 107.9 . . ?
C79 C80 H80A 109.5 . . ?
C79 C80 H80B 109.5 . . ?
H80A C80 H80B 109.5 . . ?
C79 C80 H80C 109.5 . . ?
H80A C80 H80C 109.5 . . ?
H80B C80 H80C 109.5 . . ?
C63 C81 C82 112.7(5) . . ?
C63 C81 H81A 109.1 . . ?
C82 C81 H81A 109.1 . . ?
C63 C81 H81B 109.1 . . ?
C82 C81 H81B 109.1 . . ?
H81A C81 H81B 107.8 . . ?
C81 C82 H82A 109.5 . . ?
C81 C82 H82B 109.5 . . ?
H82A C82 H82B 109.5 . . ?
C81 C82 H82C 109.5 . . ?
H82A C82 H82C 109.5 . . ?
H82B C82 H82C 109.5 . . ?
C67 C83 C84 113.0(5) . . ?
C67 C83 H83A 109.0 . . ?
C84 C83 H83A 109.0 . . ?
C67 C83 H83B 109.0 . . ?
C84 C83 H83B 109.0 . . ?
H83A C83 H83B 107.8 . . ?
C83 C84 H84A 109.5 . . ?
C83 C84 H84B 109.5 . . ?
H84A C84 H84B 109.5 . . ?
C83 C84 H84C 109.5 . . ?
H84A C84 H84C 109.5 . . ?
H84B C84 H84C 109.5 . . ?
C68 C85 C86 112.3(5) . . ?
C68 C85 H85A 109.1 . . ?
C86 C85 H85A 109.1 . . ?
C68 C85 H85B 109.1 . . ?
C86 C85 H85B 109.1 . . ?
H85A C85 H85B 107.9 . . ?
C85 C86 H86A 109.5 . . ?
C85 C86 H86B 109.5 . . ?
H86A C86 H86B 109.5 . . ?
C85 C86 H86C 109.5 . . ?
H86A C86 H86C 109.5 . . ?
H86B C86 H86C 109.5 . . ?
Cl1 C9S Cl2 110.8(5) . . ?
Cl1 C9S Cl3 112.1(4) . . ?
Cl2 C9S Cl3 107.0(4) . . ?
Cl1 C9S H9SA 108.9 . . ?
Cl2 C9S H9SA 108.9 . . ?
Cl3 C9S H9SA 108.9 . . ?

loop_
_geom_bond_atom_site_label_1
_geom_bond_atom_site_label_2
_geom_bond_distance
_geom_bond_site_symmetry_2
_geom_bond_publ_flag
Zn1 N2 2.076(4) . ?
Zn1 N4 2.080(4) . ?
Zn1 N1 2.081(4) . ?
Zn1 N3 2.095(4) . ?
Zn1 N10 2.158(5) . ?
Zn2 N8 2.081(4) . ?
Zn2 N9 2.081(4) . ?
Zn2 N7 2.091(4) . ?
Zn2 N6 2.098(4) . ?
Zn2 N11 2.162(5) . ?
N1 C4 1.370(6) . ?
N1 C1 1.388(6) . ?
N2 C6 1.375(7) . ?
N2 C9 1.378(6) . ?
N3 C11 1.366(6) . ?
N3 C14 1.376(7) . ?
N4 C16 1.371(7) . ?
N4 C19 1.387(6) . ?
N5 C45 1.368(7) . ?
N5 C38 1.378(7) . ?
N5 H5A 0.8800 . ?
N6 C54 1.361(7) . ?
N6 C51 1.379(6) . ?
N7 C56 1.362(6) . ?
N7 C59 1.363(6) . ?
N8 C64 1.372(6) . ?
N8 C61 1.373(6) . ?
N9 C66 1.367(6) . ?
N9 C69 1.380(6) . ?
N10 C1S 1.431(11) . ?
N10 C1SA 1.615(15) . ?
C1S C2S 1.531(16) . ?
C1S C4S 1.531(15) . ?
C1S H1SA 1.0000 . ?
C2S C3S 1.71(3) . ?
C2S H2SA 0.9900 . ?
C2S H2SB 0.9900 . ?
C3S H3SA 0.9800 . ?
C3S H3SB 0.9800 . ?
C3S H3SC 0.9800 . ?
C4S O1S 1.430(17) . ?
C4S H4SA 0.9900 . ?
C4S H4SB 0.9900 . ?
O1S H1SB 0.8400 . ?
C1SA C4SA 1.51(3) . ?
C1SA C2SA 1.54(2) . ?
C1SA H1SC 1.0000 . ?
C2SA C3SA 1.57(3) . ?
C2SA H2SC 0.9900 . ?
C2SA H2SD 0.9900 . ?
C3SA H3SD 0.9800 . ?
C3SA H3SE 0.9800 . ?
C3SA H3SF 0.9800 . ?
C4SA O1SA 1.45(3) . ?
C4SA H4SC 0.9900 . ?
C4SA H4SD 0.9900 . ?
O1SA H1SD 0.8400 . ?
N11 C5S 1.482(7) . ?
N11 H11A 0.9100 . ?
N11 H11B 0.9100 . ?
C5S C6SA 1.34(2) . ?
C5S C6S 1.484(10) . ?
C5S C8S 1.613(14) . ?
C5S C8SA 1.72(3) . ?
C6S C7S 1.529(15) . ?
C6S H6SA 0.9900 . ?
C6S H6SB 0.9900 . ?
C7S H7SA 0.9800 . ?
C7S H7SB 0.9800 . ?
C7S H7SC 0.9800 . ?
C8S O2S 1.452(15) . ?
C8S H8SA 0.9900 . ?
C8S H8SB 0.9900 . ?
O2S H2SE 0.8400 . ?
C6SA C7SA 1.56(3) . ?
C6SA H6SC 0.9900 . ?
C6SA H6SD 0.9900 . ?
C7SA H7SD 0.9800 . ?
C7SA H7SE 0.9800 . ?
C7SA H7SF 0.9800 . ?
C8SA O2SA 1.35(3) . ?
C8SA H8SC 0.9900 . ?
C8SA H8SD 0.9900 . ?
O2SA H2SF 0.8400 . ?
C1 C20 1.422(7) . ?
C1 C2 1.473(7) . ?
C2 C3 1.358(7) . ?
C2 C21 1.516(7) . ?
C3 C4 1.429(7) . ?
C3 C23 1.517(7) . ?
C4 C5 1.405(7) . ?
C5 C6 1.388(7) . ?
C5 H5B 0.9500 . ?
C6 C7 1.452(7) . ?
C7 C8 1.349(8) . ?
C7 C25 1.503(7) . ?
C8 C9 1.455(7) . ?
C8 C27 1.508(7) . ?
C9 C10 1.385(7) . ?
C10 C11 1.398(7) . ?
C10 H10A 0.9500 . ?
C11 C12 1.453(7) . ?
C12 C13 1.366(7) . ?
C12 C29 1.512(7) . ?
C13 C14 1.446(7) . ?
C13 C31 1.506(7) . ?
C14 C15 1.391(7) . ?
C15 C16 1.388(7) . ?
C15 H15A 0.9500 . ?
C16 C17 1.444(7) . ?
C17 C18 1.368(8) . ?
C17 C33 1.499(8) . ?
C18 C19 1.485(7) . ?
C18 C35 1.503(7) . ?
C19 C20 1.418(7) . ?
C20 C37 1.512(7) . ?
C21 C22 1.515(8) . ?
C21 H21A 0.9900 . ?
C21 H21B 0.9900 . ?
C22 H22A 0.9800 . ?
C22 H22B 0.9800 . ?
C22 H22C 0.9800 . ?
C23 C24 1.522(8) . ?
C23 H23A 0.9900 . ?
C23 H23B 0.9900 . ?
C24 H24A 0.9800 . ?
C24 H24B 0.9800 . ?
C24 H24C 0.9800 . ?
C25 C26 1.514(9) . ?
C25 H25A 0.9900 . ?
C25 H25B 0.9900 . ?
C26 H26A 0.9800 . ?
C26 H26B 0.9800 . ?
C26 H26C 0.9800 . ?
C27 C28 1.513(8) . ?
C27 H27A 0.9900 . ?
C27 H27B 0.9900 . ?
C28 H28A 0.9800 . ?
C28 H28B 0.9800 . ?
C28 H28C 0.9800 . ?
C29 C30 1.516(8) . ?
C29 H29A 0.9900 . ?
C29 H29B 0.9900 . ?
C30 H30A 0.9800 . ?
C30 H30B 0.9800 . ?
C30 H30C 0.9800 . ?
C31 C32 1.517(8) . ?
C31 H31A 0.9900 . ?
C31 H31B 0.9900 . ?
C32 H32A 0.9800 . ?
C32 H32B 0.9800 . ?
C32 H32C 0.9800 . ?
C33 C34 1.530(8) . ?
C33 H33A 0.9900 . ?
C33 H33B 0.9900 . ?
C34 H34A 0.9800 . ?
C34 H34B 0.9800 . ?
C34 H34C 0.9800 . ?
C35 C36 1.517(8) . ?
C35 H35A 0.9900 . ?
C35 H35B 0.9900 . ?
C36 H36A 0.9800 . ?
C36 H36B 0.9800 . ?
C36 H36C 0.9800 . ?
C37 C38 1.485(8) . ?
C37 H37A 0.9900 . ?
C37 H37B 0.9900 . ?
C38 C39 1.395(7) . ?
C39 C42 1.421(7) . ?
C39 C40 1.503(7) . ?
C40 C41 1.524(8) . ?
C40 H40A 0.9900 . ?
C40 H40B 0.9900 . ?
C41 H41A 0.9800 . ?
C41 H41B 0.9800 . ?
C41 H41C 0.9800 . ?
C42 C45 1.391(7) . ?
C42 C43 1.508(7) . ?
C43 C44 1.523(8) . ?
C43 H43A 0.9900 . ?
C43 H43B 0.9900 . ?
C44 H44A 0.9800 . ?
C44 H44B 0.9800 . ?
C44 H44C 0.9800 . ?
C45 C46 1.481(7) . ?
C46 C70 1.519(7) . ?
C46 H46A 0.9900 . ?
C46 H46B 0.9900 . ?
C51 C70 1.425(7) . ?
C51 C52 1.478(7) . ?
C52 C53 1.353(7) . ?
C52 C71 1.537(7) . ?
C53 C54 1.450(7) . ?
C53 C73 1.492(7) . ?
C54 C55 1.407(7) . ?
C55 C56 1.389(7) . ?
C55 H55A 0.9500 . ?
C56 C57 1.460(7) . ?
C57 C58 1.353(7) . ?
C57 C75 1.509(7) . ?
C58 C59 1.461(7) . ?
C58 C77 1.512(7) . ?
C59 C60 1.393(7) . ?
C60 C61 1.389(7) . ?
C60 H60A 0.9500 . ?
C61 C62 1.454(7) . ?
C62 C63 1.363(7) . ?
C62 C79 1.500(7) . ?
C63 C64 1.453(7) . ?
C63 C81 1.506(7) . ?
C64 C65 1.380(7) . ?
C65 C66 1.400(7) . ?
C65 H65A 0.9500 . ?
C66 C67 1.445(7) . ?
C67 C68 1.366(7) . ?
C67 C83 1.506(7) . ?
C68 C69 1.477(7) . ?
C68 C85 1.515(7) . ?
C69 C70 1.416(7) . ?
C71 C72 1.520(8) . ?
C71 H71A 0.9900 . ?
C71 H71B 0.9900 . ?
C72 H72A 0.9800 . ?
C72 H72B 0.9800 . ?
C72 H72C 0.9800 . ?
C73 C74 1.535(8) . ?
C73 H73A 0.9900 . ?
C73 H73B 0.9900 . ?
C74 H74A 0.9800 . ?
C74 H74B 0.9800 . ?
C74 H74C 0.9800 . ?
C75 C76 1.525(9) . ?
C75 H75A 0.9900 . ?
C75 H75B 0.9900 . ?
C76 H76A 0.9800 . ?
C76 H76B 0.9800 . ?
C76 H76C 0.9800 . ?
C77 C78 1.524(8) . ?
C77 H77A 0.9900 . ?
C77 H77B 0.9900 . ?
C78 H78A 0.9800 . ?
C78 H78B 0.9800 . ?
C78 H78C 0.9800 . ?
C79 C80 1.538(8) . ?
C79 H79A 0.9900 . ?
C79 H79B 0.9900 . ?
C80 H80A 0.9800 . ?
C80 H80B 0.9800 . ?
C80 H80C 0.9800 . ?
C81 C82 1.514(8) . ?
C81 H81A 0.9900 . ?
C81 H81B 0.9900 . ?
C82 H82A 0.9800 . ?
C82 H82B 0.9800 . ?
C82 H82C 0.9800 . ?
C83 C84 1.514(8) . ?
C83 H83A 0.9900 . ?
C83 H83B 0.9900 . ?
C84 H84A 0.9800 . ?
C84 H84B 0.9800 . ?
C84 H84C 0.9800 . ?
C85 C86 1.535(8) . ?
C85 H85A 0.9900 . ?
C85 H85B 0.9900 . ?
C86 H86A 0.9800 . ?
C86 H86B 0.9800 . ?
C86 H86C 0.9800 . ?
C9S Cl1 1.703(8) . ?
C9S Cl2 1.762(8) . ?
C9S Cl3 1.772(7) . ?
C9S H9SA 1.0000 . ?
